data_4000118
_journal_name_full 'Chemistry of Materials'
_journal_paper_doi 10.1021/cm010681c
_journal_year 2002
_chemical_formula_moiety '[Ni(4-PhPy)2(DBM)2]*4(benzene)'
_chemical_formula_sum 'C76 H64 N2 Ni O4'
_chemical_formula_weight 1128.00
_chemical_name_common
;
Bis(dibenzoylmethanato)bis-
(4-phenylpyridine)nickel(II), clathrate with benzene 1:4
;
_chemical_name_systematic
;
 Bis(1,3-diphenyl-1,3-propanediono)bis(4-phenylpyridine)nickel(II),
clathrate with benzene 1:4
;
_space_group_IT_number 2
_symmetry_cell_setting triclinic
_symmetry_space_group_name_Hall '-P 1'
_symmetry_space_group_name_H-M 'P -1'
_atom_sites_solution_hydrogens geom
_atom_sites_solution_primary direct
_atom_sites_solution_secondary difmap
_cell_angle_alpha 110.34(1)
_cell_angle_beta 94.32(1)
_cell_angle_gamma 117.73(1)
_cell_formula_units_Z 1
_cell_length_a 11.565(2)
_cell_length_b 12.354(2)
_cell_length_c 13.205(2)
_cell_measurement_reflns_used 'all data'
_cell_measurement_temperature 173(2)
_cell_measurement_theta_max 28.7
_cell_measurement_theta_min 1.7
_cell_volume 1500.6(4)
_diffrn_ambient_temperature 173(2)
_diffrn_detector_area_resol_mean ?
_diffrn_measurement_device_type 'Smart CCD'
_diffrn_measurement_method ?
_diffrn_radiation_monochromator graphite
_diffrn_radiation_source 'fine-focus sealed tube'
_diffrn_radiation_type MoK\a
_diffrn_radiation_wavelength 0.71070
_diffrn_reflns_av_R_equivalents 0.0234
_diffrn_reflns_av_sigmaI/netI 0.0468
_diffrn_reflns_limit_h_max 15
_diffrn_reflns_limit_h_min -15
_diffrn_reflns_limit_k_max 16
_diffrn_reflns_limit_k_min -16
_diffrn_reflns_limit_l_max 17
_diffrn_reflns_limit_l_min -17
_diffrn_reflns_number 18011
_diffrn_reflns_theta_max 28.73
_diffrn_reflns_theta_min 1.72
_diffrn_standards_decay_% ?
_diffrn_standards_interval_count ?
_diffrn_standards_interval_time ?
_diffrn_standards_number ?
_exptl_absorpt_coefficient_mu 0.377
_exptl_absorpt_correction_T_max 0.9422
_exptl_absorpt_correction_T_min 0.7066
_exptl_absorpt_correction_type SADABS
_exptl_crystal_colour brown
_exptl_crystal_density_diffrn 1.248
_exptl_crystal_density_meas ?
_exptl_crystal_density_method 'not measured'
_exptl_crystal_description 'oblique block'
_exptl_crystal_F_000 594
_exptl_crystal_size_max 0.3
_exptl_crystal_size_mid 0.2
_exptl_crystal_size_min 0.1
_refine_ls_extinction_coef ?
_refine_ls_extinction_method none
_refine_ls_goodness_of_fit_ref 1.020
_refine_ls_hydrogen_treatment mixed
_refine_ls_matrix_type full
_refine_ls_number_parameters 379
_refine_ls_number_reflns 7717
_refine_ls_number_restraints 1
_refine_ls_restrained_S_all 1.021
_refine_ls_R_factor_all 0.0654
_refine_ls_R_factor_gt 0.0389
_refine_ls_shift/su_max 0.001
_refine_ls_shift/su_mean 0.000
_refine_ls_structure_factor_coef Fsqd
_refine_ls_weighting_details 'w=1/[\s^2^(Fo^2^)+(0.0494P)^2^+0.0000P] where P=(Fo^2^+2Fc^2^)/3'
_refine_ls_weighting_scheme calc
_refine_ls_wR_factor_gt 0.0902
_refine_ls_wR_factor_ref 0.0963
_reflns_number_gt 5583
_reflns_number_total 7717
_reflns_threshold_expression >2sigma(I)
_cod_depositor_comments
;
The following automatic conversions were performed:

'_refine_ls_weighting_scheme' value 'calc
w=1/[\s^2^(Fo^2^)+(0.0494P)^2^+0.0000P] where P=(Fo^2^+2Fc^2^)/3' was
changed to 'calc'. New tag '_refine_ls_weighting_details' was
created. The value of the new tag was set to
'w=1/[\s^2^(Fo^2^)+(0.0494P)^2^+0.0000P] where P=(Fo^2^+2Fc^2^)/3'.

Automatic conversion script
Id: cif_fix_values 3143 2015-03-26 13:38:13Z robertas 
;
_cod_original_sg_symbol_H-M P-1
_cod_database_code 4000118

loop_
_symmetry_equiv_pos_as_xyz
'x, y, z'
'-x, -y, -z'

loop_
_atom_site_label
_atom_site_type_symbol
_atom_site_fract_x
_atom_site_fract_y
_atom_site_fract_z
_atom_site_U_iso_or_equiv
_atom_site_adp_type
_atom_site_occupancy
_atom_site_calc_flag
_atom_site_refinement_flags
_atom_site_disorder_assembly
_atom_site_disorder_group
Ni Ni 0.0000 0.0000 1.0000 0.02777(9) Uani 1 d S . .
O1 O 0.17949(9) 0.02472(9) 1.06250(8) 0.0326(2) Uani 1 d . . .
C1 C 0.20581(13) -0.06793(13) 1.03917(11) 0.0250(3) Uani 1 d . . .
C11 C 0.35083(13) -0.02194(14) 1.09116(11) 0.0264(3) Uani 1 d . . .
C12 C 0.44119(15) 0.11499(15) 1.16104(13) 0.0361(3) Uani 1 d . . .
H12 H 0.4108 0.1768 1.1743 0.043 Uiso 1 calc R . .
C13 C 0.57528(15) 0.16233(17) 1.21156(14) 0.0435(4) Uani 1 d . . .
H13 H 0.6361 0.2562 1.2593 0.052 Uiso 1 calc R . .
C14 C 0.62092(15) 0.07412(17) 1.19306(14) 0.0408(4) Uani 1 d . . .
H14 H 0.7128 0.1067 1.2281 0.049 Uiso 1 calc R . .
C15 C 0.53254(15) -0.06160(17) 1.12345(15) 0.0417(4) Uani 1 d . . .
H15 H 0.5638 -0.1227 1.1099 0.050 Uiso 1 calc R . .
C16 C 0.39838(14) -0.10962(15) 1.07303(13) 0.0345(3) Uani 1 d . . .
H16 H 0.3382 -0.2036 1.0255 0.041 Uiso 1 calc R . .
C2 C 0.11083(13) -0.20703(14) 0.97202(12) 0.0304(3) Uani 1 d . . .
H2 H 0.1445 -0.2663 0.9570 0.036 Uiso 1 calc R . .
O3 O -0.08947(9) -0.20209(9) 0.93143(8) 0.0300(2) Uani 1 d . . .
C3 C -0.02830(13) -0.26566(13) 0.92558(11) 0.0240(3) Uani 1 d . . .
C31 C -0.11893(13) -0.41772(13) 0.86308(11) 0.0249(3) Uani 1 d . . .
C32 C -0.08041(14) -0.50617(14) 0.87112(12) 0.0313(3) Uani 1 d . . .
H32 H 0.0091 -0.4708 0.9141 0.038 Uiso 1 calc R . .
C33 C -0.17080(16) -0.64539(15) 0.81719(14) 0.0377(4) Uani 1 d . . .
H33 H -0.1438 -0.7046 0.8249 0.045 Uiso 1 calc R . .
C34 C -0.30010(16) -0.69824(15) 0.75225(14) 0.0395(4) Uani 1 d . . .
H34 H -0.3618 -0.7937 0.7146 0.047 Uiso 1 calc R . .
C35 C -0.33934(15) -0.61171(15) 0.74228(14) 0.0408(4) Uani 1 d . . .
H35 H -0.4280 -0.6477 0.6972 0.049 Uiso 1 calc R . .
C36 C -0.24979(14) -0.47258(14) 0.79777(13) 0.0324(3) Uani 1 d . . .
H36 H -0.2781 -0.4138 0.7912 0.039 Uiso 1 calc R . .
N7 N 0.05408(11) 0.00121(12) 0.85018(10) 0.0315(3) Uani 1 d . . .
C71 C 0.16502(14) 0.11031(14) 0.85340(13) 0.0330(3) Uani 1 d . . .
H71 H 0.2143 0.1894 0.9230 0.040 Uiso 1 calc R . .
C72 C 0.21051(14) 0.11248(15) 0.76010(13) 0.0342(3) Uani 1 d . . .
H72 H 0.2891 0.1922 0.7663 0.041 Uiso 1 calc R . .
C73 C 0.14171(14) -0.00166(14) 0.65710(12) 0.0315(3) Uani 1 d . . .
C74 C 0.02473(15) -0.11298(15) 0.65374(13) 0.0364(4) Uani 1 d . . .
H74 H -0.0277 -0.1927 0.5849 0.044 Uiso 1 calc R . .
C75 C -0.01482(14) -0.10722(15) 0.75028(13) 0.0358(3) Uani 1 d . . .
H75 H -0.0952 -0.1843 0.7457 0.043 Uiso 1 calc R . .
C76 C 0.19177(15) -0.00409(15) 0.55673(13) 0.0342(3) Uani 1 d . . .
C77 C 0.33147(17) 0.05794(16) 0.56861(14) 0.0416(4) Uani 1 d . . .
H77 H 0.3938 0.0996 0.6408 0.050 Uiso 1 calc R . .
C78 C 0.3799(2) 0.05918(18) 0.47617(16) 0.0509(5) Uani 1 d . . .
H78 H 0.4751 0.1005 0.4849 0.061 Uiso 1 calc R . .
C79 C 0.2908(2) 0.00095(18) 0.37166(17) 0.0547(5) Uani 1 d . . .
H79 H 0.3246 0.0034 0.3086 0.066 Uiso 1 calc R . .
C7X C 0.1522(2) -0.06125(19) 0.35840(15) 0.0520(5) Uani 1 d . . .
H7X H 0.0907 -0.1014 0.2862 0.062 Uiso 1 calc R . .
C7Y C 0.10287(18) -0.06525(17) 0.44994(14) 0.0432(4) Uani 1 d . . .
H7Y H 0.0073 -0.1102 0.4399 0.052 Uiso 1 calc R . .
C1A C 0.8238(2) 0.5855(2) 0.2269(2) 0.0665(6) Uani 1.0000(19) d . A 1
H1A H 0.9188 0.6310 0.2617 0.080 Uiso 1.0000(19) calc R A 1
C2A C 0.7772(3) 0.5455(3) 0.1153(2) 0.0791(8) Uani 1.0000(19) d . A 1
H2A H 0.8398 0.5647 0.0721 0.095 Uiso 1.0000(19) calc R A 1
C3A C 0.6406(3) 0.4777(3) 0.06449(19) 0.0872(9) Uani 1.0000(19) d . A 1
H3A H 0.6083 0.4490 -0.0140 0.105 Uiso 1.0000(19) calc R A 1
C4A C 0.5496(2) 0.4509(2) 0.1272(2) 0.0743(7) Uani 1.0000(19) d . A 1
H4A H 0.4544 0.4033 0.0923 0.089 Uiso 1.0000(19) calc R A 1
C5A C 0.5977(2) 0.4935(2) 0.23986(18) 0.0596(5) Uani 1.0000(19) d . A 1
H5A H 0.5360 0.4767 0.2841 0.072 Uiso 1.0000(19) calc R A 1
C6A C 0.7338(2) 0.5601(2) 0.28898(17) 0.0606(5) Uani 1.0000(19) d . A 1
H6A H 0.7666 0.5892 0.3675 0.073 Uiso 1.0000(19) calc R A 1
C1B C 0.5343(2) 0.40383(19) 0.48155(16) 0.0542(5) Uani 1.006(3) d P . 2
H1B H 0.5580 0.3372 0.4685 0.065 Uiso 1.006(3) calc PR . 2
C2B C 0.63380(19) 0.53945(19) 0.54024(15) 0.0512(5) Uani 1.006(3) d P . 2
H2B H 0.7256 0.5661 0.5680 0.061 Uiso 1.006(3) calc PR . 2
C3B C 0.5995(2) 0.63597(19) 0.55845(16) 0.0547(5) Uani 1.006(3) d P . 2
H3B H 0.6677 0.7296 0.5984 0.066 Uiso 1.006(3) calc PR . 2
C1C C -0.06335(18) 0.45522(19) 0.57393(15) 0.0507(5) Uani 1.010(3) d P . 3
H1C H -0.1072 0.4245 0.6249 0.061 Uiso 1.010(3) calc PR . 3
C2C C 0.0470(2) 0.5850(2) 0.61303(15) 0.0578(6) Uani 1.010(3) d P . 3
H2C H 0.0800 0.6439 0.6913 0.069 Uiso 1.010(3) calc PR . 3
C3C C 0.11014(18) 0.63006(19) 0.53932(15) 0.0537(5) Uani 1.010(3) d P . 3
H3C H 0.1860 0.7201 0.5667 0.064 Uiso 1.010(3) calc PR . 3

loop_
_atom_site_aniso_label
_atom_site_aniso_U_11
_atom_site_aniso_U_22
_atom_site_aniso_U_33
_atom_site_aniso_U_23
_atom_site_aniso_U_13
_atom_site_aniso_U_12
Ni 0.02368(14) 0.02104(13) 0.03175(16) 0.00588(11) 0.00115(10) 0.01168(11)
O1 0.0266(5) 0.0232(5) 0.0379(6) 0.0051(4) -0.0002(4) 0.0129(4)
C1 0.0239(6) 0.0258(7) 0.0236(7) 0.0102(6) 0.0057(5) 0.0124(6)
C11 0.0238(6) 0.0301(7) 0.0239(7) 0.0117(6) 0.0055(5) 0.0133(6)
C12 0.0303(7) 0.0313(8) 0.0376(9) 0.0078(7) 0.0026(6) 0.0158(6)
C13 0.0276(8) 0.0356(8) 0.0448(10) 0.0053(7) -0.0021(7) 0.0106(7)
C14 0.0248(7) 0.0490(10) 0.0397(9) 0.0144(8) 0.0008(6) 0.0175(7)
C15 0.0326(8) 0.0438(9) 0.0522(10) 0.0189(8) 0.0061(7) 0.0248(7)
C16 0.0282(7) 0.0301(7) 0.0390(9) 0.0104(7) 0.0023(6) 0.0150(6)
C2 0.0262(7) 0.0241(7) 0.0372(8) 0.0085(6) 0.0037(6) 0.0147(6)
O3 0.0250(5) 0.0227(5) 0.0356(6) 0.0065(4) 0.0017(4) 0.0129(4)
C3 0.0271(7) 0.0228(6) 0.0214(7) 0.0090(5) 0.0064(5) 0.0129(6)
C31 0.0265(7) 0.0232(6) 0.0229(7) 0.0087(5) 0.0074(5) 0.0125(6)
C32 0.0301(7) 0.0273(7) 0.0321(8) 0.0096(6) 0.0036(6) 0.0149(6)
C33 0.0411(8) 0.0253(7) 0.0460(9) 0.0131(7) 0.0094(7) 0.0190(7)
C34 0.0368(8) 0.0206(7) 0.0461(10) 0.0079(7) 0.0062(7) 0.0095(6)
C35 0.0295(8) 0.0287(8) 0.0484(10) 0.0097(7) -0.0014(7) 0.0106(7)
C36 0.0296(7) 0.0260(7) 0.0379(8) 0.0108(6) 0.0043(6) 0.0148(6)
N7 0.0266(6) 0.0268(6) 0.0345(7) 0.0089(5) 0.0015(5) 0.0134(5)
C71 0.0289(7) 0.0262(7) 0.0341(8) 0.0070(6) 0.0025(6) 0.0126(6)
C72 0.0281(7) 0.0285(7) 0.0381(9) 0.0106(7) 0.0047(6) 0.0124(6)
C73 0.0295(7) 0.0316(7) 0.0339(8) 0.0122(6) 0.0034(6) 0.0186(6)
C74 0.0340(8) 0.0304(8) 0.0303(8) 0.0058(6) -0.0011(6) 0.0132(7)
C75 0.0274(7) 0.0285(7) 0.0361(9) 0.0090(7) -0.0002(6) 0.0084(6)
C76 0.0413(8) 0.0277(7) 0.0345(8) 0.0110(6) 0.0086(7) 0.0209(7)
C77 0.0434(9) 0.0353(8) 0.0418(9) 0.0151(7) 0.0132(7) 0.0186(7)
C78 0.0572(11) 0.0372(9) 0.0564(12) 0.0203(9) 0.0275(9) 0.0219(8)
C79 0.0912(15) 0.0437(10) 0.0500(12) 0.0254(9) 0.0389(11) 0.0444(11)
C7X 0.0809(14) 0.0560(11) 0.0349(10) 0.0170(8) 0.0152(9) 0.0496(11)
C7Y 0.0524(10) 0.0464(9) 0.0374(9) 0.0136(8) 0.0088(8) 0.0345(9)
C1A 0.0574(12) 0.0766(15) 0.0784(16) 0.0421(13) 0.0335(12) 0.0367(11)
C2A 0.117(2) 0.127(2) 0.0852(18) 0.0763(17) 0.0741(17) 0.104(2)
C3A 0.148(2) 0.129(2) 0.0433(13) 0.0376(14) 0.0293(15) 0.115(2)
C4A 0.0718(15) 0.0860(17) 0.0649(15) 0.0267(13) 0.0074(12) 0.0472(13)
C5A 0.0514(11) 0.0781(15) 0.0643(14) 0.0428(12) 0.0268(10) 0.0349(11)
C6A 0.0595(12) 0.0716(14) 0.0472(11) 0.0254(10) 0.0206(10) 0.0315(11)
C1B 0.0702(13) 0.0480(11) 0.0545(12) 0.0249(9) 0.0201(10) 0.0363(10)
C2B 0.0519(10) 0.0555(11) 0.0462(11) 0.0260(9) 0.0126(8) 0.0256(9)
C3B 0.0611(12) 0.0401(10) 0.0491(11) 0.0159(8) 0.0094(9) 0.0198(9)
C1C 0.0506(11) 0.0573(11) 0.0418(10) 0.0217(9) 0.0150(8) 0.0262(9)
C2C 0.0595(12) 0.0511(11) 0.0346(10) 0.0055(8) 0.0074(8) 0.0186(9)
C3C 0.0470(10) 0.0430(10) 0.0479(11) 0.0112(8) 0.0076(8) 0.0137(8)
